data_7712881
loop_
_publ_author_name
'Kumar, Akhilesh NIDHI'
'Rajput, Amit'
'Kaur, Pawanjeet'
'Verma, Indresh'
'Erande, Rohan'
'Javed, Saleem'
'K\/lak, Julia'
'Alrebei, Shefa F.'
'Colacio, Enrique'
'Mota, Antonio J.'
'Arora, Himanshu'

_publ_section_title
;
 Experimental and theoretical magnetostructural study on discrete
 heterometallic cyanide-bridged dinuclear FeIIIMnII and tetranuclear
 FeIII2CuII2 complexes bearing a tripodal pyrazolyl borate and
 tetradentate phenolate-based ligands
;
_journal_name_full 'Dalton Transactions'
_journal_paper_doi 10.1039/D3DT00604B
_journal_year 2023
_chemical_formula_moiety '2(C35 H31 B Cu Fe N12 O), 2(Cl O4), 2(C3 H7 N O), 4[C3H7NO]'
_chemical_formula_sum 'C88 H104 B2 Cl2 Cu2 Fe2 N30 O16'
_chemical_formula_weight 2169.31
_space_group_crystal_system triclinic
_space_group_IT_number 2
_space_group_name_Hall '-P 1'
_space_group_name_H-M_alt 'P -1'
_atom_sites_solution_hydrogens mixed
_atom_sites_solution_primary iterative
_audit_creation_date 2023-02-24
_audit_creation_method
;
Olex2 1.5
(compiled 2022.04.07 svn.rca3783a0 for OlexSys, GUI svn.r6498)
;
_audit_update_record
;
2023-02-25 deposited with the CCDC.	2023-04-26 downloaded from the CCDC.
;
_cell_angle_alpha 95.765(4)
_cell_angle_beta 105.730(4)
_cell_angle_gamma 108.664(3)
_cell_formula_units_Z 1
_cell_length_a 12.1562(14)
_cell_length_b 14.2336(16)
_cell_length_c 15.5600(18)
_cell_measurement_reflns_used 9386
_cell_measurement_temperature 100(2)
_cell_measurement_theta_max 28.417
_cell_measurement_theta_min 2.710
_cell_volume 2402.9(5)
_computing_molecular_graphics 'Olex2 1.5 (Dolomanov et al., 2009)'
_computing_publication_material 'Olex2 1.5 (Dolomanov et al., 2009)'
_computing_structure_refinement 'SHELXL 2016/6 (Sheldrick, 2015)'
_computing_structure_solution 'olex2.solve 1.5 (Bourhis et al., 2015)'
_diffrn_ambient_temperature 100
_diffrn_measured_fraction_theta_full 0.998
_diffrn_measured_fraction_theta_max 0.992
_diffrn_measurement_device_type 'SADABS-20/2 (Bruker,2016/2)'
_diffrn_radiation_type MoK\a
_diffrn_radiation_wavelength 0.71073
_diffrn_reflns_av_R_equivalents 0.0667
_diffrn_reflns_av_unetI/netI 0.0584
_diffrn_reflns_Laue_measured_fraction_full 0.998
_diffrn_reflns_Laue_measured_fraction_max 0.992
_diffrn_reflns_limit_h_max 16
_diffrn_reflns_limit_h_min -16
_diffrn_reflns_limit_k_max 19
_diffrn_reflns_limit_k_min -19
_diffrn_reflns_limit_l_max 20
_diffrn_reflns_limit_l_min -20
_diffrn_reflns_number 52360
_diffrn_reflns_point_group_measured_fraction_full 0.998
_diffrn_reflns_point_group_measured_fraction_max 0.992
_diffrn_reflns_theta_full 25.242
_diffrn_reflns_theta_max 28.417
_diffrn_reflns_theta_min 2.710
_exptl_absorpt_coefficient_mu 0.870
_exptl_absorpt_correction_T_max 0.957
_exptl_absorpt_correction_T_min 0.901
_exptl_absorpt_correction_type empirical
_exptl_crystal_colour 'metallic dark brown'
_exptl_crystal_colour_lustre metallic
_exptl_crystal_colour_modifier dark
_exptl_crystal_colour_primary brown
_exptl_crystal_density_diffrn 1.499
_exptl_crystal_description prism
_exptl_crystal_F_000 1124
_exptl_crystal_size_max 0.2
_exptl_crystal_size_mid 0.1
_exptl_crystal_size_min 0.05
_refine_diff_density_max 0.499
_refine_diff_density_min -0.638
_refine_diff_density_rms 0.101
_refine_ls_extinction_coef 0.0019(2)
_refine_ls_extinction_expression Fc^*^=kFc[1+0.001xFc^2^\l^3^/sin(2\q)]^-1/4^
_refine_ls_extinction_method 'SHELXL-2016/6 (Sheldrick 2016)'
_refine_ls_goodness_of_fit_ref 1.096
_refine_ls_hydrogen_treatment mixed
_refine_ls_matrix_type full
_refine_ls_number_parameters 557
_refine_ls_number_reflns 12004
_refine_ls_number_restraints 0
_refine_ls_restrained_S_all 1.096
_refine_ls_R_factor_all 0.0834
_refine_ls_R_factor_gt 0.0637
_refine_ls_shift/su_max 0.001
_refine_ls_shift/su_mean 0.000
_refine_ls_structure_factor_coef Fsqd
_refine_ls_weighting_details 'w=1/[\s^2^(Fo^2^)+(0.0113P)^2^+10.3030P] where P=(Fo^2^+2Fc^2^)/3'
_refine_ls_weighting_scheme calc
_refine_ls_wR_factor_gt 0.1319
_refine_ls_wR_factor_ref 0.1409
_reflns_Friedel_coverage 0.000
_reflns_number_gt 9386
_reflns_number_total 12004
_reflns_threshold_expression 'I > 2\s(I)'
_cod_data_source_file d3dt00604b2.cif
_cod_data_source_block 9febf_0m
_cod_database_code 7712881
_shelx_shelxl_version_number 2016/6
_shelx_space_group_comment
;
The symmetry employed for this shelxl refinement is uniquely defined
by the following loop, which should always be used as a source of
symmetry information in preference to the above space-group names.
They are only intended as comments.
;
_shelx_estimated_absorpt_t_max 0.958
_shelx_estimated_absorpt_t_min 0.845
_olex2_refinement_description
;
1. Fixed Uiso
 At 1.2 times of:
  All B(H) groups, All C(H) groups, All C(H,H) groups
 At 1.5 times of:
  All C(H,H,H) groups
2.a Ternary CH refined with riding coordinates:
 B1(H1A)
2.b Secondary CH2 refined with riding coordinates:
 C18(H18A,H18B), C26(H26A,H26B), C19(H19A,H19B)
2.c Aromatic/amide H refined with riding coordinates:
 C10(H10), C12(H12), C4(H4), C9(H9), C11(H11), C16(H16), C13(H13), C15(H15),
 C7(H7), C24(H24), C28(H28), C8(H8), C34(H34), C36(H36), C5(H5), C21(H21),
 C29(H29), C6(H6), C14(H14), C23(H23), C22(H22), C31(H31), C33(H33), C32(H32)
2.d Idealised Me refined as rotating group:
 C38(H38A,H38B,H38C), C37(H37A,H37B,H37C)
;
_smtbx_masks_special_details
;
A solvent mask was calculated and 154 electrons were 
found in a volume of 515\%A^3^ in 1 void per unit cell. 
This is consistent with the presence of 
4[C3H7NO] per Unit Cell 
which account for 160 electrons 
per unit cell.
;
_smtbx_masks_void_probe_radius 1.2
_smtbx_masks_void_truncation_radius 1.2
_olex2_submission_special_instructions 'No special instructions were received'

loop_
_space_group_symop_operation_xyz
'x, y, z'
'-x, -y, -z'

loop_
_atom_site_label
_atom_site_type_symbol
_atom_site_fract_x
_atom_site_fract_y
_atom_site_fract_z
_atom_site_U_iso_or_equiv
_atom_site_adp_type
_atom_site_occupancy
_atom_site_site_symmetry_order
_atom_site_calc_flag
_atom_site_refinement_flags_posn
_atom_site_refinement_flags_adp
_atom_site_refinement_flags_occupancy
_atom_site_disorder_assembly
_atom_site_disorder_group
Cu1 Cu 0.69146(4) 0.82034(3) 0.34519(3) 0.01471(11) Uani 1 1 d . . . . .
Fe1 Fe 1.07162(4) 0.78882(4) 0.52574(3) 0.01368(12) Uani 1 1 d . . . . .
Cl1 Cl 0.16798(12) 0.75860(9) 0.01226(8) 0.0383(3) Uani 1 1 d . . . . .
O1 O 0.6138(2) 0.6584(2) 0.24206(18) 0.0208(5) Uani 1 1 d . . . . .
N4 N 0.9648(3) 0.6469(2) 0.51218(19) 0.0146(6) Uani 1 1 d . . . . .
N10 N 0.6304(3) 0.7460(2) 0.4370(2) 0.0159(6) Uani 1 1 d . . . . .
O6 O 0.7677(3) 0.5773(2) 0.21922(19) 0.0298(6) Uani 1 1 d . . . . .
N1 N 0.8576(3) 0.8199(2) 0.3912(2) 0.0177(6) Uani 1 1 d . . . . .
N6 N 1.0082(3) 0.8275(2) 0.6217(2) 0.0195(6) Uani 1 1 d . . . . .
N5 N 0.9573(3) 0.6085(2) 0.5876(2) 0.0177(6) Uani 1 1 d . . . . .
N9 N 1.2012(3) 0.7650(2) 0.6208(2) 0.0172(6) Uani 1 1 d . . . . .
N11 N 0.5212(3) 0.8250(2) 0.3062(2) 0.0176(6) Uani 1 1 d . . . . .
N7 N 0.9986(3) 0.7705(2) 0.6872(2) 0.0215(7) Uani 1 1 d . . . . .
N8 N 1.1696(3) 0.7137(2) 0.6845(2) 0.0195(6) Uani 1 1 d . . . . .
N12 N 0.7031(3) 0.8946(2) 0.2411(2) 0.0190(6) Uani 1 1 d . . . . .
N3 N 1.2354(3) 1.0107(2) 0.5466(2) 0.0229(7) Uani 1 1 d . . . . .
N2 N 1.1697(3) 0.7198(3) 0.3775(2) 0.0253(7) Uani 1 1 d . . . . .
N13 N 0.8426(3) 0.5531(3) 0.1031(2) 0.0273(7) Uani 1 1 d . . . . .
C1 C 0.9431(3) 0.8110(2) 0.4370(2) 0.0151(7) Uani 1 1 d . . . . .
C3 C 1.1323(3) 0.7479(3) 0.4312(2) 0.0170(7) Uani 1 1 d . . . . .
C2 C 1.1736(3) 0.9270(3) 0.5370(2) 0.0180(7) Uani 1 1 d . . . . .
C17 C 0.5199(3) 0.7449(3) 0.4372(3) 0.0199(7) Uani 1 1 d . . . . .
C10 C 0.8891(3) 0.5732(3) 0.4395(2) 0.0163(7) Uani 1 1 d . . . . .
H10 H 0.875991 0.579354 0.377597 0.020 Uiso 1 1 calc R U . . .
C20 C 0.4121(3) 0.6380(3) 0.2366(3) 0.0223(8) Uani 1 1 d . . . . .
C12 C 0.8792(3) 0.5122(3) 0.5636(3) 0.0214(8) Uani 1 1 d . . . . .
H12 H 0.858881 0.468808 0.604028 0.026 Uiso 1 1 calc R U . . .
C4 C 0.9651(4) 0.8992(3) 0.6383(3) 0.0276(9) Uani 1 1 d . . . . .
H4 H 0.960479 0.949577 0.603282 0.033 Uiso 1 1 calc R U . . .
C27 C 0.6306(4) 0.9474(3) 0.2313(2) 0.0214(8) Uani 1 1 d . . . . .
C9 C 1.3213(3) 0.7864(3) 0.6372(3) 0.0210(8) Uani 1 1 d . . . . .
H9 H 1.368079 0.822904 0.603162 0.025 Uiso 1 1 calc R U . . .
C11 C 0.8330(3) 0.4869(3) 0.4686(3) 0.0209(8) Uani 1 1 d . . . . .
H11 H 0.775260 0.423880 0.431693 0.025 Uiso 1 1 calc R U . . .
C18 C 0.4736(3) 0.8142(3) 0.3844(3) 0.0213(8) Uani 1 1 d . . . . .
H18A H 0.382849 0.786372 0.361785 0.026 Uiso 1 1 calc R U . . .
H18B H 0.500814 0.881417 0.424453 0.026 Uiso 1 1 calc R U . . .
C16 C 0.4559(4) 0.6867(3) 0.4864(3) 0.0243(8) Uani 1 1 d . . . . .
H16 H 0.376716 0.685876 0.484302 0.029 Uiso 1 1 calc R U . . .
C25 C 0.5025(3) 0.5951(3) 0.2423(2) 0.0215(8) Uani 1 1 d . . . . .
O5 O 0.1509(4) 0.6932(3) 0.0741(3) 0.0637(12) Uani 1 1 d . . . . .
C13 C 0.6819(3) 0.6901(3) 0.4871(2) 0.0191(7) Uani 1 1 d . . . . .
H13 H 0.759941 0.690451 0.486400 0.023 Uiso 1 1 calc R U . . .
C26 C 0.5386(3) 0.9258(3) 0.2813(3) 0.0216(8) Uani 1 1 d . . . . .
H26A H 0.568085 0.978886 0.337113 0.026 Uiso 1 1 calc R U . . .
H26B H 0.459596 0.926045 0.242108 0.026 Uiso 1 1 calc R U . . .
C15 C 0.5089(4) 0.6299(3) 0.5387(3) 0.0294(9) Uani 1 1 d . . . . .
H15 H 0.466848 0.589906 0.573419 0.035 Uiso 1 1 calc R U . . .
C7 C 1.2696(4) 0.7018(3) 0.7396(3) 0.0274(9) Uani 1 1 d . . . . .
H7 H 1.271562 0.667719 0.789131 0.033 Uiso 1 1 calc R U . . .
C24 C 0.4784(4) 0.4954(3) 0.2483(3) 0.0267(9) Uani 1 1 d . . . . .
H24 H 0.540814 0.467688 0.253199 0.032 Uiso 1 1 calc R U . . .
C28 C 0.6367(4) 1.0210(3) 0.1770(3) 0.0310(9) Uani 1 1 d . . . . .
H28 H 0.585424 1.059670 0.173398 0.037 Uiso 1 1 calc R U . . .
C19 C 0.4357(4) 0.7448(3) 0.2234(3) 0.0266(8) Uani 1 1 d . . . . .
H19A H 0.356377 0.754858 0.204650 0.032 Uiso 1 1 calc R U . . .
H19B H 0.470497 0.754037 0.172820 0.032 Uiso 1 1 calc R U . . .
C35 C 0.7804(4) 0.9026(3) 0.1889(3) 0.0229(8) Uani 1 1 d . . . . .
C8 C 1.3676(4) 0.7477(3) 0.7111(3) 0.0260(8) Uani 1 1 d . . . . .
H8 H 1.449830 0.751980 0.736799 0.031 Uiso 1 1 calc R U . . .
O2 O 0.2747(5) 0.8495(3) 0.0572(3) 0.0786(16) Uani 1 1 d . . . . .
C34 C 0.8447(4) 0.8379(3) 0.1887(3) 0.0301(9) Uani 1 1 d . . . . .
H34 H 0.840018 0.790386 0.227586 0.036 Uiso 1 1 calc R U . . .
C36 C 0.7603(4) 0.5691(3) 0.1371(3) 0.0288(9) Uani 1 1 d . . . . .
H36 H 0.690156 0.574833 0.095926 0.035 Uiso 1 1 calc R U . . .
C5 C 0.9274(5) 0.8898(3) 0.7155(3) 0.0398(12) Uani 1 1 d . . . . .
H5 H 0.893387 0.931548 0.742484 0.048 Uiso 1 1 calc R U . . .
C21 C 0.2972(4) 0.5769(3) 0.2368(3) 0.0330(10) Uani 1 1 d . . . . .
H21 H 0.235158 0.604683 0.233505 0.040 Uiso 1 1 calc R U . . .
C29 C 0.7181(5) 1.0355(3) 0.1296(3) 0.0359(11) Uani 1 1 d . . . . .
H29 H 0.726833 1.087182 0.095031 0.043 Uiso 1 1 calc R U . . .
C6 C 0.9499(4) 0.8081(3) 0.7437(3) 0.0335(10) Uani 1 1 d . . . . .
H6 H 0.933805 0.782130 0.794792 0.040 Uiso 1 1 calc R U . . .
C14 C 0.6244(4) 0.6321(3) 0.5397(3) 0.0271(9) Uani 1 1 d . . . . .
H14 H 0.663078 0.594437 0.575876 0.032 Uiso 1 1 calc R U . . .
C38 C 0.9534(4) 0.5462(4) 0.1617(3) 0.0367(11) Uani 1 1 d . . . . .
H38A H 0.955475 0.558167 0.225326 0.055 Uiso 1 1 calc R U . . .
H38B H 1.025015 0.597233 0.154608 0.055 Uiso 1 1 calc R U . . .
H38C H 0.954904 0.478508 0.144782 0.055 Uiso 1 1 calc R U . . .
C23 C 0.3620(4) 0.4350(3) 0.2470(3) 0.0345(10) Uani 1 1 d . . . . .
H23 H 0.344412 0.365503 0.249675 0.041 Uiso 1 1 calc R U . . .
C30 C 0.7886(4) 0.9746(3) 0.1316(3) 0.0312(10) Uani 1 1 d . . . . .
C22 C 0.2722(4) 0.4763(4) 0.2419(3) 0.0369(11) Uani 1 1 d . . . . .
H22 H 0.193198 0.435327 0.241827 0.044 Uiso 1 1 calc R U . . .
C31 C 0.8610(5) 0.9777(4) 0.0744(4) 0.0448(13) Uani 1 1 d . . . . .
H31 H 0.867026 1.025208 0.035502 0.054 Uiso 1 1 calc R U . . .
C33 C 0.9152(5) 0.8421(4) 0.1324(4) 0.0472(14) Uani 1 1 d . . . . .
H33 H 0.959016 0.797543 0.132355 0.057 Uiso 1 1 calc R U . . .
B1 B 1.0349(4) 0.6760(3) 0.6829(3) 0.0217(9) Uani 1 1 d . . . . .
H1A H 1.022848 0.639753 0.733369 0.026 Uiso 1 1 calc R U . . .
C37 C 0.8275(5) 0.5438(4) 0.0062(3) 0.0455(13) Uani 1 1 d . . . . .
H37A H 0.745779 0.542337 -0.026824 0.068 Uiso 1 1 calc R U . . .
H37B H 0.836716 0.480967 -0.016655 0.068 Uiso 1 1 calc R U . . .
H37C H 0.889963 0.601785 -0.003020 0.068 Uiso 1 1 calc R U . . .
O3 O 0.0616(6) 0.7814(5) -0.0213(4) 0.108(2) Uani 1 1 d . . . . .
C32 C 0.9227(6) 0.9128(4) 0.0745(4) 0.0557(16) Uani 1 1 d . . . . .
H32 H 0.971024 0.915001 0.035334 0.067 Uiso 1 1 calc R U . . .
O4 O 0.1873(4) 0.7115(4) -0.0634(3) 0.0749(14) Uani 1 1 d . . . . .
H1 H 0.659(5) 0.627(4) 0.236(4) 0.042(15) Uiso 1 1 d . . . . .

loop_
_atom_site_aniso_label
_atom_site_aniso_U_11
_atom_site_aniso_U_22
_atom_site_aniso_U_33
_atom_site_aniso_U_23
_atom_site_aniso_U_13
_atom_site_aniso_U_12
Cu1 0.0127(2) 0.0167(2) 0.0154(2) 0.00632(16) 0.00405(16) 0.00563(17)
Fe1 0.0120(2) 0.0127(2) 0.0149(2) 0.00279(18) 0.00302(19) 0.00367(19)
Cl1 0.0651(8) 0.0348(6) 0.0336(6) 0.0197(5) 0.0281(6) 0.0283(6)
O1 0.0156(13) 0.0198(13) 0.0243(14) 0.0008(11) 0.0067(11) 0.0037(11)
N4 0.0137(14) 0.0149(14) 0.0141(14) 0.0038(11) 0.0022(11) 0.0051(12)
N10 0.0152(14) 0.0150(14) 0.0158(14) 0.0030(11) 0.0037(11) 0.0043(12)
O6 0.0351(17) 0.0369(17) 0.0235(15) 0.0064(13) 0.0101(13) 0.0201(14)
N1 0.0138(14) 0.0198(15) 0.0187(15) 0.0050(12) 0.0052(12) 0.0045(12)
N6 0.0212(16) 0.0177(15) 0.0192(15) 0.0025(12) 0.0078(13) 0.0058(13)
N5 0.0204(15) 0.0165(14) 0.0169(15) 0.0052(12) 0.0069(12) 0.0064(12)
N9 0.0158(14) 0.0166(14) 0.0166(14) 0.0046(12) 0.0029(12) 0.0041(12)
N11 0.0163(15) 0.0164(14) 0.0194(15) 0.0048(12) 0.0039(12) 0.0062(12)
N7 0.0245(17) 0.0201(15) 0.0167(15) 0.0022(12) 0.0085(13) 0.0029(13)
N8 0.0214(16) 0.0191(15) 0.0140(14) 0.0045(12) -0.0001(12) 0.0065(13)
N12 0.0219(16) 0.0159(14) 0.0180(15) 0.0052(12) 0.0058(12) 0.0055(13)
N3 0.0198(16) 0.0158(15) 0.0286(18) 0.0053(13) 0.0039(13) 0.0036(13)
N2 0.0228(17) 0.0266(17) 0.0271(18) 0.0064(14) 0.0124(14) 0.0056(14)
N13 0.0325(19) 0.0352(19) 0.0232(17) 0.0099(15) 0.0128(15) 0.0196(16)
C1 0.0157(17) 0.0107(15) 0.0183(17) 0.0042(13) 0.0076(14) 0.0019(13)
C3 0.0103(16) 0.0141(16) 0.0220(18) 0.0043(14) 0.0032(14) 0.0001(13)
C2 0.0142(17) 0.0202(18) 0.0187(17) 0.0023(14) 0.0038(14) 0.0067(14)
C17 0.0209(18) 0.0147(16) 0.0227(19) 0.0005(14) 0.0103(15) 0.0028(14)
C10 0.0145(16) 0.0165(16) 0.0173(17) 0.0011(13) 0.0046(13) 0.0060(14)
C20 0.0161(18) 0.0245(19) 0.0171(18) -0.0027(15) 0.0012(14) 0.0009(15)
C12 0.0220(19) 0.0158(17) 0.026(2) 0.0065(15) 0.0092(16) 0.0047(15)
C4 0.031(2) 0.024(2) 0.032(2) 0.0040(17) 0.0145(18) 0.0132(18)
C27 0.027(2) 0.0189(17) 0.0163(17) 0.0037(14) 0.0038(15) 0.0081(16)
C9 0.0184(18) 0.0173(17) 0.0231(19) 0.0001(14) 0.0014(15) 0.0065(15)
C11 0.0165(17) 0.0148(17) 0.029(2) 0.0007(15) 0.0071(15) 0.0031(14)
C18 0.0180(18) 0.0231(18) 0.0255(19) 0.0059(15) 0.0089(15) 0.0090(15)
C16 0.024(2) 0.0213(18) 0.034(2) 0.0080(16) 0.0191(17) 0.0072(16)
C25 0.0213(19) 0.0243(19) 0.0146(17) 0.0021(14) 0.0066(14) 0.0027(16)
O5 0.063(3) 0.057(2) 0.052(2) 0.039(2) 0.005(2) 0.001(2)
C13 0.0200(18) 0.0162(16) 0.0213(18) 0.0080(14) 0.0086(15) 0.0040(14)
C26 0.0189(18) 0.0227(18) 0.026(2) 0.0090(15) 0.0058(15) 0.0112(15)
C15 0.040(2) 0.023(2) 0.036(2) 0.0140(18) 0.024(2) 0.0134(19)
C7 0.028(2) 0.024(2) 0.0199(19) -0.0011(16) -0.0050(16) 0.0092(17)
C24 0.033(2) 0.0215(19) 0.022(2) 0.0021(16) 0.0096(17) 0.0059(17)
C28 0.050(3) 0.027(2) 0.023(2) 0.0103(17) 0.0111(19) 0.021(2)
C19 0.0199(19) 0.029(2) 0.026(2) 0.0037(17) -0.0002(16) 0.0103(17)
C35 0.030(2) 0.0166(17) 0.0199(18) 0.0040(14) 0.0115(16) 0.0032(16)
C8 0.0200(19) 0.026(2) 0.025(2) -0.0017(16) -0.0033(16) 0.0102(16)
O2 0.136(5) 0.029(2) 0.047(2) 0.0095(18) 0.030(3) -0.002(2)
C34 0.040(2) 0.027(2) 0.033(2) 0.0107(18) 0.025(2) 0.0120(19)
C36 0.033(2) 0.034(2) 0.026(2) 0.0076(18) 0.0097(18) 0.0207(19)
C5 0.056(3) 0.029(2) 0.044(3) 0.001(2) 0.033(2) 0.017(2)
C21 0.020(2) 0.039(2) 0.029(2) -0.0043(19) 0.0084(17) -0.0005(18)
C29 0.061(3) 0.024(2) 0.029(2) 0.0148(18) 0.021(2) 0.017(2)
C6 0.050(3) 0.028(2) 0.026(2) 0.0023(17) 0.023(2) 0.011(2)
C14 0.033(2) 0.0226(19) 0.031(2) 0.0126(17) 0.0152(18) 0.0102(17)
C38 0.033(2) 0.052(3) 0.039(3) 0.018(2) 0.017(2) 0.027(2)
C23 0.045(3) 0.023(2) 0.025(2) 0.0008(17) 0.016(2) -0.0033(19)
C30 0.046(3) 0.022(2) 0.026(2) 0.0084(17) 0.020(2) 0.0065(19)
C22 0.032(2) 0.036(2) 0.029(2) -0.0015(19) 0.0162(19) -0.008(2)
C31 0.074(4) 0.033(2) 0.044(3) 0.020(2) 0.042(3) 0.019(3)
C33 0.069(4) 0.040(3) 0.065(4) 0.024(3) 0.056(3) 0.029(3)
B1 0.026(2) 0.023(2) 0.0138(19) 0.0049(16) 0.0027(16) 0.0071(18)
C37 0.061(3) 0.065(3) 0.027(2) 0.012(2) 0.019(2) 0.038(3)
O3 0.123(5) 0.140(5) 0.145(5) 0.093(4) 0.073(4) 0.112(4)
C32 0.088(5) 0.047(3) 0.060(4) 0.023(3) 0.061(4) 0.025(3)
O4 0.070(3) 0.085(3) 0.056(3) -0.019(2) 0.037(2) 0.006(3)

loop_
_atom_type_symbol
_atom_type_description
_atom_type_scat_dispersion_real
_atom_type_scat_dispersion_imag
_atom_type_scat_source
B B 0.0013 0.0007 'International Tables Vol C Tables 4.2.6.8 and 6.1.1.4'
C C 0.0033 0.0016 'International Tables Vol C Tables 4.2.6.8 and 6.1.1.4'
Cl Cl 0.1484 0.1585 'International Tables Vol C Tables 4.2.6.8 and 6.1.1.4'
Cu Cu 0.3201 1.2651 'International Tables Vol C Tables 4.2.6.8 and 6.1.1.4'
Fe Fe 0.3463 0.8444 'International Tables Vol C Tables 4.2.6.8 and 6.1.1.4'
H H 0.0000 0.0000 'International Tables Vol C Tables 4.2.6.8 and 6.1.1.4'
N N 0.0061 0.0033 'International Tables Vol C Tables 4.2.6.8 and 6.1.1.4'
O O 0.0106 0.0060 'International Tables Vol C Tables 4.2.6.8 and 6.1.1.4'

loop_
_geom_angle_atom_site_label_1
_geom_angle_atom_site_label_2
_geom_angle_atom_site_label_3
_geom_angle
_geom_angle_site_symmetry_1
_geom_angle_site_symmetry_3
_geom_angle_publ_flag
N10 Cu1 O1 87.84(11) . . ?
N10 Cu1 N12 163.60(12) . . ?
N1 Cu1 O1 93.99(11) . . ?
N1 Cu1 N10 95.05(12) . . ?
N1 Cu1 N11 176.18(13) . . ?
N1 Cu1 N12 101.36(13) . . ?
N11 Cu1 O1 89.01(11) . . ?
N11 Cu1 N10 82.70(12) . . ?
N11 Cu1 N12 80.91(12) . . ?
N12 Cu1 O1 91.24(11) . . ?
N4 Fe1 N9 88.43(12) . . ?
N6 Fe1 N4 88.52(12) . . ?
N6 Fe1 N9 88.75(13) . . ?
C1 Fe1 N4 90.69(13) . . ?
C1 Fe1 N6 89.34(14) . . ?
C1 Fe1 N9 177.92(14) . . ?
C1 Fe1 C3 90.80(15) . . ?
C1 Fe1 C2 88.33(15) . . ?
C3 Fe1 N4 90.34(13) . . ?
C3 Fe1 N6 178.86(14) . . ?
C3 Fe1 N9 91.09(14) . . ?
C2 Fe1 N4 178.98(14) . . ?
C2 Fe1 N6 91.74(14) . . ?
C2 Fe1 N9 92.56(14) . . ?
C2 Fe1 C3 89.40(15) . . ?
O5 Cl1 O2 109.6(2) . . ?
O3 Cl1 O5 109.7(3) . . ?
O3 Cl1 O2 111.5(4) . . ?
O4 Cl1 O5 110.7(3) . . ?
O4 Cl1 O2 108.2(3) . . ?
O4 Cl1 O3 107.2(4) . . ?
Cu1 O1 H1 122(4) . . ?
C25 O1 Cu1 114.1(2) . . ?
C25 O1 H1 111(4) . . ?
N5 N4 Fe1 119.6(2) . . ?
C10 N4 Fe1 133.3(2) . . ?
C10 N4 N5 107.1(3) . . ?
C17 N10 Cu1 113.5(2) . . ?
C17 N10 C13 119.2(3) . . ?
C13 N10 Cu1 126.7(2) . . ?
C1 N1 Cu1 161.2(3) . . ?
N7 N6 Fe1 119.2(2) . . ?
C4 N6 Fe1 133.8(3) . . ?
C4 N6 N7 107.0(3) . . ?
N4 N5 B1 119.4(3) . . ?
C12 N5 N4 110.1(3) . . ?
C12 N5 B1 130.5(3) . . ?
N8 N9 Fe1 119.0(2) . . ?
C9 N9 Fe1 134.0(3) . . ?
C9 N9 N8 107.0(3) . . ?
C18 N11 Cu1 108.1(2) . . ?
C18 N11 C26 112.7(3) . . ?
C18 N11 C19 110.8(3) . . ?
C26 N11 Cu1 104.3(2) . . ?
C26 N11 C19 108.2(3) . . ?
C19 N11 Cu1 112.6(2) . . ?
N6 N7 B1 119.5(3) . . ?
C6 N7 N6 109.3(3) . . ?
C6 N7 B1 131.1(3) . . ?
N9 N8 B1 119.7(3) . . ?
C7 N8 N9 109.5(3) . . ?
C7 N8 B1 130.8(3) . . ?
C27 N12 Cu1 110.6(2) . . ?
C27 N12 C35 119.6(3) . . ?
C35 N12 Cu1 129.6(3) . . ?
C36 N13 C38 120.9(4) . . ?
C36 N13 C37 121.9(4) . . ?
C38 N13 C37 117.2(4) . . ?
N1 C1 Fe1 171.1(3) . . ?
N2 C3 Fe1 176.3(3) . . ?
N3 C2 Fe1 177.9(3) . . ?
N10 C17 C18 115.4(3) . . ?
N10 C17 C16 122.0(4) . . ?
C16 C17 C18 122.5(3) . . ?
N4 C10 H10 125.2 . . ?
N4 C10 C11 109.6(3) . . ?
C11 C10 H10 125.2 . . ?
C25 C20 C19 120.9(3) . . ?
C21 C20 C25 118.4(4) . . ?
C21 C20 C19 120.6(4) . . ?
N5 C12 H12 126.1 . . ?
N5 C12 C11 107.7(3) . . ?
C11 C12 H12 126.1 . . ?
N6 C4 H4 125.1 . . ?
N6 C4 C5 109.8(4) . . ?
C5 C4 H4 125.1 . . ?
N12 C27 C26 116.8(3) . . ?
N12 C27 C28 123.0(4) . . ?
C28 C27 C26 120.2(4) . . ?
N9 C9 H9 125.0 . . ?
N9 C9 C8 110.0(4) . . ?
C8 C9 H9 125.0 . . ?
C10 C11 C12 105.5(3) . . ?
C10 C11 H11 127.3 . . ?
C12 C11 H11 127.3 . . ?
N11 C18 C17 109.7(3) . . ?
N11 C18 H18A 109.7 . . ?
N11 C18 H18B 109.7 . . ?
C17 C18 H18A 109.7 . . ?
C17 C18 H18B 109.7 . . ?
H18A C18 H18B 108.2 . . ?
C17 C16 H16 120.5 . . ?
C15 C16 C17 119.0(4) . . ?
C15 C16 H16 120.5 . . ?
O1 C25 C20 116.1(3) . . ?
O1 C25 C24 122.9(4) . . ?
C24 C25 C20 121.0(4) . . ?
N10 C13 H13 119.1 . . ?
N10 C13 C14 121.9(4) . . ?
C14 C13 H13 119.1 . . ?
N11 C26 C27 109.2(3) . . ?
N11 C26 H26A 109.8 . . ?
N11 C26 H26B 109.8 . . ?
C27 C26 H26A 109.8 . . ?
C27 C26 H26B 109.8 . . ?
H26A C26 H26B 108.3 . . ?
C16 C15 H15 120.4 . . ?
C16 C15 C14 119.2(4) . . ?
C14 C15 H15 120.4 . . ?
N8 C7 H7 126.0 . . ?
N8 C7 C8 108.0(4) . . ?
C8 C7 H7 126.0 . . ?
C25 C24 H24 120.1 . . ?
C25 C24 C23 119.7(4) . . ?
C23 C24 H24 120.1 . . ?
C27 C28 H28 120.8 . . ?
C29 C28 C27 118.4(4) . . ?
C29 C28 H28 120.8 . . ?
N11 C19 H19A 108.6 . . ?
N11 C19 H19B 108.6 . . ?
C20 C19 N11 114.7(3) . . ?
C20 C19 H19A 108.6 . . ?
C20 C19 H19B 108.6 . . ?
H19A C19 H19B 107.6 . . ?
N12 C35 C34 120.6(3) . . ?
N12 C35 C30 119.4(4) . . ?
C34 C35 C30 119.9(4) . . ?
C9 C8 H8 127.2 . . ?
C7 C8 C9 105.6(3) . . ?
C7 C8 H8 127.2 . . ?
C35 C34 H34 119.9 . . ?
C33 C34 C35 120.2(4) . . ?
C33 C34 H34 119.9 . . ?
O6 C36 N13 124.9(4) . . ?
O6 C36 H36 117.6 . . ?
N13 C36 H36 117.6 . . ?
C4 C5 H5 127.2 . . ?
C6 C5 C4 105.5(4) . . ?
C6 C5 H5 127.2 . . ?
C20 C21 H21 119.6 . . ?
C22 C21 C20 120.8(4) . . ?
C22 C21 H21 119.6 . . ?
C28 C29 H29 119.8 . . ?
C28 C29 C30 120.3(4) . . ?
C30 C29 H29 119.8 . . ?
N7 C6 C5 108.4(4) . . ?
N7 C6 H6 125.8 . . ?
C5 C6 H6 125.8 . . ?
C13 C14 C15 118.7(4) . . ?
C13 C14 H14 120.6 . . ?
C15 C14 H14 120.6 . . ?
N13 C38 H38A 109.5 . . ?
N13 C38 H38B 109.5 . . ?
N13 C38 H38C 109.5 . . ?
H38A C38 H38B 109.5 . . ?
H38A C38 H38C 109.5 . . ?
H38B C38 H38C 109.5 . . ?
C24 C23 H23 120.0 . . ?
C22 C23 C24 120.0(4) . . ?
C22 C23 H23 120.0 . . ?
C29 C30 C35 118.8(4) . . ?
C29 C30 C31 122.0(4) . . ?
C31 C30 C35 119.0(4) . . ?
C21 C22 C23 120.1(4) . . ?
C21 C22 H22 120.0 . . ?
C23 C22 H22 120.0 . . ?
C30 C31 H31 119.9 . . ?
C32 C31 C30 120.2(4) . . ?
C32 C31 H31 119.9 . . ?
C34 C33 H33 119.9 . . ?
C34 C33 C32 120.1(5) . . ?
C32 C33 H33 119.9 . . ?
N5 B1 N7 106.0(3) . . ?
N5 B1 H1A 112.5 . . ?
N7 B1 H1A 112.5 . . ?
N8 B1 N5 106.7(3) . . ?
N8 B1 N7 106.1(3) . . ?
N8 B1 H1A 112.5 . . ?
N13 C37 H37A 109.5 . . ?
N13 C37 H37B 109.5 . . ?
N13 C37 H37C 109.5 . . ?
H37A C37 H37B 109.5 . . ?
H37A C37 H37C 109.5 . . ?
H37B C37 H37C 109.5 . . ?
C31 C32 C33 120.5(4) . . ?
C31 C32 H32 119.8 . . ?
C33 C32 H32 119.8 . . ?

loop_
_geom_bond_atom_site_label_1
_geom_bond_atom_site_label_2
_geom_bond_distance
_geom_bond_site_symmetry_2
_geom_bond_publ_flag
Cu1 O1 2.413(3) . ?
Cu1 N10 2.021(3) . ?
Cu1 N1 1.953(3) . ?
Cu1 N11 2.018(3) . ?
Cu1 N12 2.033(3) . ?
Fe1 N4 1.974(3) . ?
Fe1 N6 1.963(3) . ?
Fe1 N9 1.991(3) . ?
Fe1 C1 1.918(4) . ?
Fe1 C3 1.933(4) . ?
Fe1 C2 1.921(4) . ?
Cl1 O5 1.414(3) . ?
Cl1 O2 1.449(4) . ?
Cl1 O3 1.410(5) . ?
Cl1 O4 1.408(4) . ?
O1 C25 1.366(4) . ?
O1 H1 0.83(5) . ?
N4 N5 1.356(4) . ?
N4 C10 1.344(4) . ?
N10 C17 1.339(5) . ?
N10 C13 1.346(5) . ?
O6 C36 1.247(5) . ?
N1 C1 1.143(5) . ?
N6 N7 1.372(4) . ?
N6 C4 1.321(5) . ?
N5 C12 1.339(5) . ?
N5 B1 1.545(5) . ?
N9 N8 1.356(4) . ?
N9 C9 1.337(5) . ?
N11 C18 1.483(5) . ?
N11 C26 1.488(5) . ?
N11 C19 1.504(5) . ?
N7 C6 1.341(5) . ?
N7 B1 1.546(5) . ?
N8 C7 1.355(5) . ?
N8 B1 1.543(5) . ?
N12 C27 1.318(5) . ?
N12 C35 1.386(5) . ?
N3 C2 1.156(5) . ?
N2 C3 1.149(5) . ?
N13 C36 1.320(5) . ?
N13 C38 1.446(5) . ?
N13 C37 1.456(5) . ?
C17 C18 1.494(5) . ?
C17 C16 1.385(5) . ?
C10 H10 0.9500 . ?
C10 C11 1.387(5) . ?
C20 C25 1.405(5) . ?
C20 C19 1.500(6) . ?
C20 C21 1.391(5) . ?
C12 H12 0.9500 . ?
C12 C11 1.393(5) . ?
C4 H4 0.9500 . ?
C4 C5 1.400(6) . ?
C27 C26 1.500(5) . ?
C27 C28 1.406(5) . ?
C9 H9 0.9500 . ?
C9 C8 1.385(5) . ?
C11 H11 0.9500 . ?
C18 H18A 0.9900 . ?
C18 H18B 0.9900 . ?
C16 H16 0.9500 . ?
C16 C15 1.383(6) . ?
C25 C24 1.372(5) . ?
C13 H13 0.9500 . ?
C13 C14 1.385(5) . ?
C26 H26A 0.9900 . ?
C26 H26B 0.9900 . ?
C15 H15 0.9500 . ?
C15 C14 1.390(6) . ?
C7 H7 0.9500 . ?
C7 C8 1.374(6) . ?
C24 H24 0.9500 . ?
C24 C23 1.395(6) . ?
C28 H28 0.9500 . ?
C28 C29 1.364(6) . ?
C19 H19A 0.9900 . ?
C19 H19B 0.9900 . ?
C35 C34 1.387(6) . ?
C35 C30 1.422(5) . ?
C8 H8 0.9500 . ?
C34 H34 0.9500 . ?
C34 C33 1.376(6) . ?
C36 H36 0.9500 . ?
C5 H5 0.9500 . ?
C5 C6 1.365(6) . ?
C21 H21 0.9500 . ?
C21 C22 1.380(7) . ?
C29 H29 0.9500 . ?
C29 C30 1.397(6) . ?
C6 H6 0.9500 . ?
C14 H14 0.9500 . ?
C38 H38A 0.9800 . ?
C38 H38B 0.9800 . ?
C38 H38C 0.9800 . ?
C23 H23 0.9500 . ?
C23 C22 1.385(7) . ?
C30 C31 1.407(6) . ?
C22 H22 0.9500 . ?
C31 H31 0.9500 . ?
C31 C32 1.364(8) . ?
C33 H33 0.9500 . ?
C33 C32 1.414(7) . ?
B1 H1A 1.0000 . ?
C37 H37A 0.9800 . ?
C37 H37B 0.9800 . ?
C37 H37C 0.9800 . ?
C32 H32 0.9500 . ?

loop_
_geom_torsion_atom_site_label_1
_geom_torsion_atom_site_label_2
_geom_torsion_atom_site_label_3
_geom_torsion_atom_site_label_4
_geom_torsion
_geom_torsion_site_symmetry_1
_geom_torsion_site_symmetry_2
_geom_torsion_site_symmetry_3
_geom_torsion_site_symmetry_4
_geom_torsion_publ_flag
Cu1 O1 C25 C20 47.3(4) . . . . ?
Cu1 O1 C25 C24 -132.3(3) . . . . ?
Cu1 N10 C17 C18 -11.4(4) . . . . ?
Cu1 N10 C17 C16 171.3(3) . . . . ?
Cu1 N10 C13 C14 -171.8(3) . . . . ?
Cu1 N11 C18 C17 -34.6(3) . . . . ?
Cu1 N11 C26 C27 40.2(3) . . . . ?
Cu1 N11 C19 C20 63.2(4) . . . . ?
Cu1 N12 C27 C26 -12.6(4) . . . . ?
Cu1 N12 C27 C28 167.5(3) . . . . ?
Cu1 N12 C35 C34 15.4(6) . . . . ?
Cu1 N12 C35 C30 -167.8(3) . . . . ?
Fe1 N4 N5 C12 179.1(2) . . . . ?
Fe1 N4 N5 B1 -1.4(4) . . . . ?
Fe1 N4 C10 C11 -178.6(3) . . . . ?
Fe1 N6 N7 C6 -178.0(3) . . . . ?
Fe1 N6 N7 B1 -1.4(4) . . . . ?
Fe1 N6 C4 C5 177.7(3) . . . . ?
Fe1 N9 N8 C7 177.2(2) . . . . ?
Fe1 N9 N8 B1 -0.7(4) . . . . ?
Fe1 N9 C9 C8 -177.0(3) . . . . ?
O1 C25 C24 C23 -179.2(4) . . . . ?
N4 N5 C12 C11 -0.5(4) . . . . ?
N4 N5 B1 N7 57.2(4) . . . . ?
N4 N5 B1 N8 -55.6(4) . . . . ?
N4 C10 C11 C12 -0.1(4) . . . . ?
N10 C17 C18 N11 31.1(4) . . . . ?
N10 C17 C16 C15 1.6(6) . . . . ?
N10 C13 C14 C15 1.6(6) . . . . ?
N6 N7 C6 C5 0.0(5) . . . . ?
N6 N7 B1 N5 -55.7(4) . . . . ?
N6 N7 B1 N8 57.6(4) . . . . ?
N6 C4 C5 C6 -0.3(5) . . . . ?
N5 N4 C10 C11 -0.2(4) . . . . ?
N5 C12 C11 C10 0.4(4) . . . . ?
N9 N8 C7 C8 0.8(4) . . . . ?
N9 N8 B1 N5 56.7(4) . . . . ?
N9 N8 B1 N7 -56.1(4) . . . . ?
N9 C9 C8 C7 -0.3(4) . . . . ?
N7 N6 C4 C5 0.3(5) . . . . ?
N8 N9 C9 C8 0.8(4) . . . . ?
N8 C7 C8 C9 -0.3(4) . . . . ?
N12 C27 C26 N11 -19.2(5) . . . . ?
N12 C27 C28 C29 2.6(6) . . . . ?
N12 C35 C34 C33 175.9(4) . . . . ?
N12 C35 C30 C29 0.0(6) . . . . ?
N12 C35 C30 C31 -175.9(4) . . . . ?
C17 N10 C13 C14 -0.6(5) . . . . ?
C17 C16 C15 C14 -0.6(6) . . . . ?
C10 N4 N5 C12 0.4(4) . . . . ?
C10 N4 N5 B1 179.9(3) . . . . ?
C20 C25 C24 C23 1.1(6) . . . . ?
C20 C21 C22 C23 0.2(7) . . . . ?
C12 N5 B1 N7 -123.4(4) . . . . ?
C12 N5 B1 N8 123.8(4) . . . . ?
C4 N6 N7 C6 -0.2(4) . . . . ?
C4 N6 N7 B1 176.5(3) . . . . ?
C4 C5 C6 N7 0.2(6) . . . . ?
C27 N12 C35 C34 -171.0(4) . . . . ?
C27 N12 C35 C30 5.7(5) . . . . ?
C27 C28 C29 C30 3.3(7) . . . . ?
C9 N9 N8 C7 -1.0(4) . . . . ?
C9 N9 N8 B1 -178.8(3) . . . . ?
C18 N11 C26 C27 157.2(3) . . . . ?
C18 N11 C19 C20 -58.0(4) . . . . ?
C18 C17 C16 C15 -175.5(4) . . . . ?
C16 C17 C18 N11 -151.7(4) . . . . ?
C16 C15 C14 C13 -1.0(6) . . . . ?
C25 C20 C19 N11 -73.3(5) . . . . ?
C25 C20 C21 C22 -0.5(6) . . . . ?
C25 C24 C23 C22 -1.5(6) . . . . ?
C13 N10 C17 C18 176.3(3) . . . . ?
C13 N10 C17 C16 -1.0(5) . . . . ?
C26 N11 C18 C17 -149.3(3) . . . . ?
C26 N11 C19 C20 178.0(3) . . . . ?
C26 C27 C28 C29 -177.3(4) . . . . ?
C7 N8 B1 N5 -120.7(4) . . . . ?
C7 N8 B1 N7 126.6(4) . . . . ?
C24 C23 C22 C21 0.8(7) . . . . ?
C28 C27 C26 N11 160.8(3) . . . . ?
C28 C29 C30 C35 -4.5(7) . . . . ?
C28 C29 C30 C31 171.3(5) . . . . ?
C19 N11 C18 C17 89.3(4) . . . . ?
C19 N11 C26 C27 -79.9(4) . . . . ?
C19 C20 C25 O1 4.8(5) . . . . ?
C19 C20 C25 C24 -175.6(4) . . . . ?
C19 C20 C21 C22 174.9(4) . . . . ?
C35 N12 C27 C26 172.7(3) . . . . ?
C35 N12 C27 C28 -7.2(6) . . . . ?
C35 C34 C33 C32 0.1(8) . . . . ?
C35 C30 C31 C32 -0.3(8) . . . . ?
C34 C35 C30 C29 176.8(4) . . . . ?
C34 C35 C30 C31 0.9(7) . . . . ?
C34 C33 C32 C31 0.5(10) . . . . ?
C21 C20 C25 O1 -179.8(3) . . . . ?
C21 C20 C25 C24 -0.2(6) . . . . ?
C21 C20 C19 N11 111.4(4) . . . . ?
C29 C30 C31 C32 -176.0(5) . . . . ?
C6 N7 B1 N5 120.1(4) . . . . ?
C6 N7 B1 N8 -126.7(4) . . . . ?
C38 N13 C36 O6 -1.6(7) . . . . ?
C30 C35 C34 C33 -0.8(7) . . . . ?
C30 C31 C32 C33 -0.4(9) . . . . ?
B1 N5 C12 C11 -179.9(4) . . . . ?
B1 N7 C6 C5 -176.1(4) . . . . ?
B1 N8 C7 C8 178.3(4) . . . . ?
C37 N13 C36 O6 179.7(4) . . . . ?

loop_
_smtbx_masks_void_nr
_smtbx_masks_void_average_x
_smtbx_masks_void_average_y
_smtbx_masks_void_average_z
_smtbx_masks_void_volume
_smtbx_masks_void_count_electrons
_smtbx_masks_void_content
1 -0.500 -0.543 0.305 515.4 154.5 '4 C3H7NO'
